data_2216773
loop_
_publ_author_name
'Ying-Jie Zhu'
'Meng Wang'
'Jian-Li Bi'
'Fang Li'

_publ_section_title
;
 3-(Benzotriazol-1-yl)-2,2-dibromo-1-(2-chlorophenyl)propan-1-one
;
_journal_coeditor_code SJ2399
_journal_issue 12
_journal_name_full 'Acta Crystallographica Section E'
_journal_page_first o4548
_journal_page_last o4548
_journal_paper_doi 10.1107/S1600536807054700
_journal_volume 63
_journal_year 2007
_chemical_formula_iupac 'C15 H10 Br2 Cl N3 O'
_chemical_formula_moiety 'C15 H10 Br2 Cl N3 O'
_chemical_formula_sum 'C15 H10 Br2 Cl N3 O'
_chemical_formula_weight 443.53
_chemical_name_systematic
;
3-(Benzotriazol-1-yl)-2,2-dibromo-1-(2-chlorophenyl)propan-1-one
;
_space_group_IT_number 2
_symmetry_cell_setting triclinic
_symmetry_space_group_name_Hall '-P 1'
_symmetry_space_group_name_H-M 'P -1'
_atom_sites_solution_hydrogens geom
_atom_sites_solution_primary direct
_atom_sites_solution_secondary difmap
_audit_creation_method SHELXL-97
_cell_angle_alpha 73.058(3)
_cell_angle_beta 76.442(3)
_cell_angle_gamma 71.700(3)
_cell_formula_units_Z 2
_cell_length_a 7.7509(18)
_cell_length_b 9.182(2)
_cell_length_c 12.563(3)
_cell_measurement_reflns_used 2538
_cell_measurement_temperature 293(2)
_cell_measurement_theta_max 25.60
_cell_measurement_theta_min 2.40
_cell_volume 801.9(3)
_computing_cell_refinement 'SAINT (Siemens, 1996)'
_computing_data_collection 'SMART (Siemens, 1996)'
_computing_data_reduction 'SAINT (Siemens, 1996)'
_computing_molecular_graphics 'SHELXTL (Sheldrick, 1997b)'
_computing_publication_material
;
SHELXTL (Sheldrick, 1997b), PARST (Nardelli, 1995) and PLATON
(Spek, 2003)
;
_computing_structure_refinement 'SHELXL97 (Sheldrick, 1997a)'
_computing_structure_solution 'SHELXS97 (Sheldrick, 1997a)'
_diffrn_ambient_temperature 293(2)
_diffrn_detector_area_resol_mean 8.33
_diffrn_measured_fraction_theta_full 0.971
_diffrn_measured_fraction_theta_max 0.971
_diffrn_measurement_device_type
;
Siemens SMART 1000 CCD area detector diffractometer
;
_diffrn_measurement_method '\w scans'
_diffrn_radiation_monochromator graphite
_diffrn_radiation_source 'fine-focus sealed tube'
_diffrn_radiation_type MoK\a
_diffrn_radiation_wavelength 0.71073
_diffrn_reflns_av_R_equivalents 0.0122
_diffrn_reflns_av_sigmaI/netI 0.0219
_diffrn_reflns_limit_h_max 9
_diffrn_reflns_limit_h_min -6
_diffrn_reflns_limit_k_max 11
_diffrn_reflns_limit_k_min -11
_diffrn_reflns_limit_l_max 14
_diffrn_reflns_limit_l_min -15
_diffrn_reflns_number 4374
_diffrn_reflns_theta_full 25.72
_diffrn_reflns_theta_max 25.72
_diffrn_reflns_theta_min 1.72
_diffrn_standards_number 0
_exptl_absorpt_coefficient_mu 5.224
_exptl_absorpt_correction_T_max 0.7377
_exptl_absorpt_correction_T_min 0.3609
_exptl_absorpt_correction_type multi-scan
_exptl_absorpt_process_details '(SADABS; Sheldrick, 1996)'
_exptl_crystal_colour colourless
_exptl_crystal_density_diffrn 1.837
_exptl_crystal_density_method 'not measured'
_exptl_crystal_description plate
_exptl_crystal_F_000 432
_exptl_crystal_size_max 0.25
_exptl_crystal_size_mid 0.23
_exptl_crystal_size_min 0.06
_refine_diff_density_max 0.687
_refine_diff_density_min -0.586
_refine_ls_extinction_method none
_refine_ls_goodness_of_fit_ref 1.044
_refine_ls_hydrogen_treatment constr
_refine_ls_matrix_type full
_refine_ls_number_parameters 199
_refine_ls_number_reflns 2964
_refine_ls_number_restraints 0
_refine_ls_restrained_S_all 1.044
_refine_ls_R_factor_all 0.0335
_refine_ls_R_factor_gt 0.0269
_refine_ls_shift/su_max <0.001
_refine_ls_shift/su_mean <0.001
_refine_ls_structure_factor_coef Fsqd
_refine_ls_weighting_details 'calc w=1/[\s^2^(Fo^2^)+(0.0397P)^2^+0.2687P] where P=(Fo^2^+2Fc^2^)/3'
_refine_ls_weighting_scheme calc
_refine_ls_wR_factor_gt 0.0676
_refine_ls_wR_factor_ref 0.0709
_reflns_number_gt 2528
_reflns_number_total 2964
_reflns_threshold_expression I>2\s(I)
_cod_data_source_file sj2399.cif
_cod_data_source_block I
_cod_depositor_comments
;
The following automatic conversions were performed:
'_symmetry_cell_setting' value 'Triclinic' changed to 'triclinic'
according to '/home/saulius/struct/CIF-dictionaries/cif_core.dic'
dictionary named 'cif_core.dic' version 2.4.1 from 2010-06-29.

Automatic conversion script
Id: cif_fix_enum 1527 2010-12-29 10:47:43Z saulius 

The following automatic conversions were performed:

'_symmetry_cell_setting' value 'Triclinic' changed to 'triclinic'
according to /home/saulius/struct/CIF-dictionaries/cif_core.dic
dictionary named 'cif_core.dic' version 2.4.1 from 2010-06-29.

Automatic conversion script
Id: cif_fix_values 1715 2011-07-08 13:25:40Z adriana 
;
_cod_database_code 2216773
_cod_database_fobs_code 2216773

loop_
_symmetry_equiv_pos_as_xyz
'x, y, z'
'-x, -y, -z'

loop_
_atom_site_type_symbol
_atom_site_label
_atom_site_fract_x
_atom_site_fract_y
_atom_site_fract_z
_atom_site_U_iso_or_equiv
_atom_site_adp_type
_atom_site_calc_flag
_atom_site_refinement_flags
_atom_site_occupancy
Br Br1 0.10429(4) 0.39211(3) 0.34085(2) 0.04875(11) Uani d . 1
Br Br2 0.44143(4) 0.43973(3) 0.14942(2) 0.05179(11) Uani d . 1
Cl Cl1 0.34216(14) 0.86655(11) 0.01049(10) 0.0815(3) Uani d . 1
N N1 0.5040(3) 0.4005(3) 0.39885(19) 0.0444(5) Uani d . 1
N N2 0.6829(3) 0.3765(3) 0.3484(2) 0.0556(6) Uani d . 1
N N3 0.7793(3) 0.2462(3) 0.4054(2) 0.0594(7) Uani d . 1
O O1 0.0957(3) 0.7883(3) 0.2727(2) 0.0677(6) Uani d . 1
C C1 0.4867(4) 0.2817(3) 0.4925(2) 0.0414(6) Uani d . 1
C C2 0.3399(4) 0.2528(4) 0.5773(3) 0.0541(7) Uani d . 1
H H2 0.2212 0.3188 0.5761 0.065 Uiso calc R 1
C C3 0.3822(5) 0.1211(4) 0.6622(3) 0.0712(10) Uani d . 1
H H3 0.2884 0.0968 0.7200 0.085 Uiso calc R 1
C C4 0.5594(5) 0.0216(4) 0.6660(3) 0.0731(10) Uani d . 1
H H4 0.5804 -0.0659 0.7263 0.088 Uiso calc R 1
C C5 0.7018(5) 0.0493(4) 0.5840(3) 0.0634(9) Uani d . 1
H H5 0.8198 -0.0176 0.5864 0.076 Uiso calc R 1
C C6 0.6638(4) 0.1829(3) 0.4955(3) 0.0474(7) Uani d . 1
C C7 0.3712(4) 0.5435(3) 0.3528(2) 0.0443(6) Uani d . 1
H H7A 0.4347 0.6252 0.3163 0.053 Uiso calc R 1
H H7B 0.2812 0.5782 0.4146 0.053 Uiso calc R 1
C C8 0.2698(3) 0.5274(3) 0.2683(2) 0.0396(6) Uani d . 1
C C9 0.1419(4) 0.6891(3) 0.2196(2) 0.0443(6) Uani d . 1
C C10 0.0762(4) 0.7164(3) 0.1099(2) 0.0465(7) Uani d . 1
C C11 0.1573(4) 0.7987(3) 0.0101(3) 0.0574(8) Uani d . 1
C C12 0.0944(6) 0.8256(4) -0.0910(3) 0.0786(12) Uani d . 1
H H12 0.1506 0.8800 -0.1578 0.094 Uiso calc R 1
C C13 -0.0504(7) 0.7714(5) -0.0909(4) 0.0878(13) Uani d . 1
H H13 -0.0920 0.7881 -0.1582 0.105 Uiso calc R 1
C C14 -0.1343(6) 0.6934(5) 0.0063(4) 0.0781(11) Uani d . 1
H H14 -0.2346 0.6593 0.0050 0.094 Uiso calc R 1
C C15 -0.0727(4) 0.6640(4) 0.1074(3) 0.0589(8) Uani d . 1
H H15 -0.1306 0.6095 0.1735 0.071 Uiso calc R 1

loop_
_atom_site_aniso_label
_atom_site_aniso_U_11
_atom_site_aniso_U_22
_atom_site_aniso_U_33
_atom_site_aniso_U_12
_atom_site_aniso_U_13
_atom_site_aniso_U_23
Br1 0.04169(17) 0.04869(18) 0.05735(19) -0.01748(12) -0.00454(13) -0.01130(13)
Br2 0.04431(17) 0.05571(19) 0.04718(18) -0.00010(13) 0.00003(12) -0.01991(13)
Cl1 0.0693(6) 0.0616(5) 0.1009(7) -0.0246(4) 0.0143(5) -0.0143(5)
N1 0.0339(12) 0.0526(14) 0.0472(13) -0.0139(10) -0.0044(10) -0.0116(11)
N2 0.0350(13) 0.0698(17) 0.0593(16) -0.0190(12) -0.0050(11) -0.0073(13)
N3 0.0387(13) 0.0676(17) 0.0655(17) -0.0140(12) -0.0068(12) -0.0069(14)
O1 0.0695(15) 0.0545(13) 0.0823(17) 0.0054(11) -0.0242(13) -0.0349(12)
C1 0.0414(15) 0.0452(15) 0.0423(14) -0.0140(12) -0.0050(12) -0.0158(12)
C2 0.0463(17) 0.0572(18) 0.0503(17) -0.0078(14) 0.0013(13) -0.0132(14)
C3 0.065(2) 0.069(2) 0.062(2) -0.0191(18) 0.0106(17) -0.0047(18)
C4 0.073(2) 0.053(2) 0.072(2) -0.0104(17) -0.0037(19) 0.0046(17)
C5 0.0552(19) 0.0501(18) 0.077(2) -0.0038(15) -0.0121(17) -0.0122(16)
C6 0.0411(15) 0.0466(16) 0.0565(17) -0.0120(12) -0.0048(13) -0.0169(13)
C7 0.0434(15) 0.0438(15) 0.0499(16) -0.0140(12) -0.0075(12) -0.0145(12)
C8 0.0338(13) 0.0414(14) 0.0434(14) -0.0110(11) 0.0020(11) -0.0148(11)
C9 0.0343(14) 0.0457(15) 0.0518(16) -0.0098(11) -0.0011(12) -0.0152(13)
C10 0.0427(15) 0.0410(15) 0.0500(16) 0.0001(12) -0.0076(13) -0.0139(12)
C11 0.0537(18) 0.0425(16) 0.062(2) 0.0004(13) -0.0004(15) -0.0129(14)
C12 0.103(3) 0.057(2) 0.050(2) 0.009(2) -0.012(2) -0.0064(16)
C13 0.106(4) 0.080(3) 0.072(3) 0.010(2) -0.043(3) -0.024(2)
C14 0.070(2) 0.073(2) 0.098(3) 0.0038(19) -0.043(2) -0.031(2)
C15 0.0494(18) 0.0570(19) 0.070(2) -0.0050(14) -0.0172(15) -0.0174(16)

loop_
_atom_type_symbol
_atom_type_description
_atom_type_scat_dispersion_real
_atom_type_scat_dispersion_imag
_atom_type_scat_source
C C 0.0033 0.0016 'International Tables Vol C Tables 4.2.6.8 and 6.1.1.4'
H H 0.0000 0.0000 'International Tables Vol C Tables 4.2.6.8 and 6.1.1.4'
N N 0.0061 0.0033 'International Tables Vol C Tables 4.2.6.8 and 6.1.1.4'
O O 0.0106 0.0060 'International Tables Vol C Tables 4.2.6.8 and 6.1.1.4'
Br Br -0.2901 2.4595 'International Tables Vol C Tables 4.2.6.8 and 6.1.1.4'
Cl Cl 0.1484 0.1585 'International Tables Vol C Tables 4.2.6.8 and 6.1.1.4'

loop_
_geom_angle_atom_site_label_1
_geom_angle_atom_site_label_2
_geom_angle_atom_site_label_3
_geom_angle
N2 N1 C1 109.8(2)
N2 N1 C7 118.7(2)
C1 N1 C7 131.4(2)
N3 N2 N1 108.8(2)
N2 N3 C6 108.5(2)
N1 C1 C6 104.4(2)
N1 C1 C2 133.8(3)
C6 C1 C2 121.8(3)
C3 C2 C1 115.7(3)
C3 C2 H2 122.2
C1 C2 H2 122.2
C2 C3 C4 123.0(3)
C2 C3 H3 118.5
C4 C3 H3 118.5
C5 C4 C3 121.5(3)
C5 C4 H4 119.3
C3 C4 H4 119.3
C4 C5 C6 117.2(3)
C4 C5 H5 121.4
C6 C5 H5 121.4
N3 C6 C1 108.5(3)
N3 C6 C5 130.6(3)
C1 C6 C5 120.9(3)
N1 C7 C8 115.0(2)
N1 C7 H7A 108.5
C8 C7 H7A 108.5
N1 C7 H7B 108.5
C8 C7 H7B 108.5
H7A C7 H7B 107.5
C7 C8 C9 110.2(2)
C7 C8 Br2 110.90(17)
C9 C8 Br2 111.06(19)
C7 C8 Br1 111.43(18)
C9 C8 Br1 104.46(17)
Br2 C8 Br1 108.57(13)
O1 C9 C10 122.2(3)
O1 C9 C8 118.0(3)
C10 C9 C8 119.8(2)
C11 C10 C15 118.4(3)
C11 C10 C9 121.1(3)
C15 C10 C9 120.4(3)
C10 C11 C12 120.9(4)
C10 C11 Cl1 119.5(3)
C12 C11 Cl1 119.6(3)
C13 C12 C11 119.3(4)
C13 C12 H12 120.3
C11 C12 H12 120.3
C14 C13 C12 120.7(4)
C14 C13 H13 119.6
C12 C13 H13 119.6
C13 C14 C15 120.9(4)
C13 C14 H14 119.6
C15 C14 H14 119.6
C14 C15 C10 119.7(4)
C14 C15 H15 120.1
C10 C15 H15 120.1

loop_
_geom_bond_atom_site_label_1
_geom_bond_atom_site_label_2
_geom_bond_distance
Br1 C8 1.952(3)
Br2 C8 1.935(3)
Cl1 C11 1.734(4)
N1 N2 1.360(3)
N1 C1 1.364(4)
N1 C7 1.451(3)
N2 N3 1.301(4)
N3 C6 1.374(4)
O1 C9 1.200(3)
C1 C6 1.390(4)
C1 C2 1.399(4)
C2 C3 1.368(5)
C2 H2 0.9300
C3 C4 1.393(5)
C3 H3 0.9300
C4 C5 1.355(5)
C4 H4 0.9300
C5 C6 1.400(4)
C5 H5 0.9300
C7 C8 1.524(4)
C7 H7A 0.9700
C7 H7B 0.9700
C8 C9 1.547(4)
C9 C10 1.507(4)
C10 C11 1.384(4)
C10 C15 1.392(4)
C11 C12 1.394(5)
C12 C13 1.362(6)
C12 H12 0.9300
C13 C14 1.355(6)
C13 H13 0.9300
C14 C15 1.385(5)
C14 H14 0.9300
C15 H15 0.9300

loop_
_geom_hbond_atom_site_label_D
_geom_hbond_atom_site_label_H
_geom_hbond_atom_site_label_A
_geom_hbond_site_symmetry_A
_geom_hbond_distance_DH
_geom_hbond_distance_HA
_geom_hbond_distance_DA
_geom_hbond_angle_DHA
_geom_hbond_publ_flag
C7 H7A Cg2 2_666 0.97 2.867 3.523 125.74 yes
C7 H7B Cg1 2_666 0.97 2.878 3.484 121.49 yes

loop_
_cod_related_entry_id
_cod_related_entry_database
_cod_related_entry_code
1 ChemSpider 21120225
